data_2006366
loop_
_publ_author_name
'Watson, Suzanne'
'Errington, William'
'Fenn, David'
'Moore, Peter'
'Wallbridge, Malcolm G.H.'

_publ_section_title
;
 {Tris[<i>N</i>-(salicylidene)-2-aminoethyl]amine}tin(IV) Iodide
 Acetonitrile Solvate
;
_journal_issue 8
_journal_name_full 'Acta Crystallographica Section C'
_journal_page_first 1031
_journal_page_last 1034
_journal_paper_doi 10.1107/S0108270197003855
_journal_volume 53
_journal_year 1997
_chemical_formula_iupac '[Sn (C27 H27 N4 O3)] I , 0.5C H3 C N'
_chemical_formula_sum 'C28 H28.5 I N4.5 O3 Sn'
_chemical_formula_weight 721.64
_chemical_name_systematic
;
 ?
;
_space_group_IT_number 14
_symmetry_cell_setting monoclinic
_symmetry_space_group_name_Hall '-P 2ybc'
_symmetry_space_group_name_H-M 'P 1 21/c 1'
_audit_creation_method SHELXL
_cell_angle_alpha 90.00
_cell_angle_beta 95.1180(10)
_cell_angle_gamma 90.00
_cell_formula_units_Z 8
_cell_length_a 21.45870(10)
_cell_length_b 14.9163(3)
_cell_length_c 17.8510(3)
_cell_measurement_reflns_used 7070
_cell_measurement_temperature 220(2)
_cell_measurement_theta_max 23.21
_cell_measurement_theta_min 0.95
_cell_volume 5691.05(15)
_computing_cell_refinement 'SAINT (Siemens, 1995)'
_computing_data_collection 'SMART (Siemens, 1994)'
_computing_data_reduction SAINT
_computing_molecular_graphics SHELXTL/PC
_computing_publication_material SHELXTL/PC
_computing_structure_refinement 'SHELXL93 (Sheldrick, 1993)'
_computing_structure_solution 'SHELXTL/PC (Sheldrick, 1995b)'
_diffrn_ambient_temperature 220(2)
_diffrn_measurement_device ' Siemens SMART CCD area-detector diffractometer'
_diffrn_measurement_method '\w scans'
_diffrn_radiation_monochromator graphite
_diffrn_radiation_source 'normal-focus sealed tube'
_diffrn_radiation_type MoK\a
_diffrn_radiation_wavelength 0.71073
_diffrn_reflns_av_R_equivalents 0.0578
_diffrn_reflns_av_sigmaI/netI 0.0442
_diffrn_reflns_limit_h_max 22
_diffrn_reflns_limit_h_min -23
_diffrn_reflns_limit_k_max 16
_diffrn_reflns_limit_k_min -15
_diffrn_reflns_limit_l_max 19
_diffrn_reflns_limit_l_min -19
_diffrn_reflns_number 24313
_diffrn_reflns_theta_max 23.21
_diffrn_reflns_theta_min 0.95
_exptl_absorpt_coefficient_mu 2.019
_exptl_absorpt_correction_T_max 0.70
_exptl_absorpt_correction_T_min 0.59
_exptl_absorpt_correction_type 'SADABS (Sheldrick, 1995a; Blessing, 1995)'
_exptl_crystal_colour yellow
_exptl_crystal_density_diffrn 1.684
_exptl_crystal_density_meas ?
_exptl_crystal_description needle
_exptl_crystal_F_000 2840
_exptl_crystal_size_max 0.35
_exptl_crystal_size_mid 0.22
_exptl_crystal_size_min 0.18
_refine_diff_density_max 0.681
_refine_diff_density_min -0.550
_refine_ls_extinction_method none
_refine_ls_goodness_of_fit_all 1.140
_refine_ls_goodness_of_fit_obs 1.122
_refine_ls_matrix_type full
_refine_ls_number_parameters 662
_refine_ls_number_reflns 8072
_refine_ls_number_restraints 18
_refine_ls_restrained_S_all 1.241
_refine_ls_restrained_S_obs 1.121
_refine_ls_R_factor_all 0.0536
_refine_ls_R_factor_obs .0369
_refine_ls_shift/esd_max 0.006
_refine_ls_shift/esd_mean 0.001
_refine_ls_structure_factor_coef Fsqd
_refine_ls_weighting_details 'w = 1/[\s^2^(Fo^2^)+(0.0302P)^2^+11.1015P] where P=(Fo^2^+2Fc^2^)/3'
_refine_ls_weighting_scheme calc
_refine_ls_wR_factor_all 0.0975
_refine_ls_wR_factor_obs .0788
_reflns_number_observed 6599
_reflns_number_total 8089
_reflns_observed_criterion >2sigma(I)
_cod_data_source_file bs1015.cif
_cod_data_source_block trensn
_cod_depositor_comments
;
The following automatic conversions were performed:
'_symmetry_cell_setting' value 'Monoclinic' changed to 'monoclinic'
according to '/home/saulius/struct/CIF-dictionaries/cif_core.dic'
dictionary named 'cif_core.dic' version 2.4.1 from 2010-06-29.

Automatic conversion script
Id: cif_fix_enum 1527 2010-12-29 10:47:43Z saulius 

The following automatic conversions were performed:

'_symmetry_cell_setting' value 'Monoclinic' changed to 'monoclinic'
according to /home/saulius/struct/CIF-dictionaries/cif_core.dic
dictionary named 'cif_core.dic' version 2.4.1 from 2010-06-29.

Automatic conversion script
Id: cif_fix_values 1715 2011-07-08 13:25:40Z adriana 

The following automatic conversions were performed:

'_exptl_crystal_density_meas' value 'not measured' was changed to '?'
- the value is perceived as not measured.

Automatic conversion script
Id: cif_fix_values 3008 2015-01-20 13:52:24Z robertas 

The following automatic conversions were performed:

'_refine_ls_weighting_scheme' value 'calc w =
1/[\s^2^(Fo^2^)+(0.0302P)^2^+11.1015P] where P=(Fo^2^+2Fc^2^)/3' was
changed to 'calc'. New tag '_refine_ls_weighting_details' was
created. The value of the new tag was set to 'w =
1/[\s^2^(Fo^2^)+(0.0302P)^2^+11.1015P] where P=(Fo^2^+2Fc^2^)/3'.

Automatic conversion script
Id: cif_fix_values 3143 2015-03-26 13:38:13Z robertas 
;
_cod_original_cell_volume 5691.0(2)
_cod_original_sg_symbol_H-M 'P 21/c'
_cod_original_formula_sum 'C28 H28.50 I N4.50 O3 Sn'
_cod_database_code 2006366

loop_
_symmetry_equiv_pos_as_xyz
'x, y, z'
'-x, y+1/2, -z+1/2'
'-x, -y, -z'
'x, -y-1/2, z-1/2'

loop_
_atom_site_aniso_label
_atom_site_aniso_U_11
_atom_site_aniso_U_22
_atom_site_aniso_U_33
_atom_site_aniso_U_12
_atom_site_aniso_U_13
_atom_site_aniso_U_23
I1 .0507(2) .0588(3) .0425(2) -.0055(2) .0119(2) -.0032(2)
I2 .0456(2) .0581(3) .0503(3) -.0076(2) .0053(2) -.0113(2)
Sn1 .0385(2) .0425(2) .0302(2) -.0026(2) .0013(2) -.0013(2)
Sn2 .0295(2) .0285(2) .0400(2) .0014(2) .0038(2) .0047(2)
O11 .039(2) .082(3) .042(2) -.001(2) -.004(2) .011(2)
O12 .044(2) .065(3) .036(2) -.016(2) .008(2) -.011(2)
O13 .098(4) .049(3) .039(2) .014(2) .018(2) -.003(2)
N11 .059(3) .045(3) .039(3) -.003(3) .005(2) -.002(2)
N12 .052(3) .042(3) .043(3) .006(2) .000(2) -.003(2)
N13 .036(3) .052(3) .040(3) .001(2) .004(2) -.011(2)
N14 .039(3) .043(3) .034(3) .002(2) .005(2) -.006(2)
C101 .037(4) .101(6) .031(3) -.008(4) .009(3) -.009(4)
C102 .035(4) .134(7) .046(4) .006(4) .004(3) -.008(4)
C103 .046(5) .178(11) .071(6) .006(6) .005(4) -.036(7)
C104 .037(5) .179(11) .078(6) -.023(6) .020(4) -.064(7)
C105 .065(5) .112(7) .068(5) -.024(5) .030(4) -.039(5)
C106 .040(4) .090(6) .037(4) -.010(4) .008(3) -.021(4)
C107 .075(5) .064(5) .040(4) -.024(4) .014(3) -.018(3)
C108 .086(5) .046(4) .060(5) .008(4) .003(4) .000(3)
C109 .066(4) .042(4) .054(4) .016(3) -.001(3) -.001(3)
C110 .038(4) .081(5) .058(4) .018(3) -.005(3) -.008(4)
C111 .037(3) .076(5) .059(4) .000(3) .001(3) -.022(4)
C112 .040(3) .065(4) .041(4) -.004(3) -.004(3) -.006(3)
C113 .036(3) .050(4) .035(3) .002(3) .001(3) -.003(3)
C114 .062(4) .061(4) .038(4) -.008(3) .001(3) -.009(3)
C115 .069(5) .070(5) .040(4) .003(4) .011(3) -.008(3)
C116 .064(4) .079(5) .038(4) -.004(4) .017(3) -.003(4)
C117 .046(4) .086(5) .043(4) -.012(4) .003(3) -.004(4)
C118 .045(4) .046(4) .033(3) -.001(3) .008(3) .002(3)
C119 .052(4) .049(4) .057(4) .008(3) .014(3) -.013(3)
C120 .059(4) .041(3) .037(3) .001(3) .014(3) -.006(3)
C121 .045(3) .041(4) .036(3) -.001(3) .008(3) .002(3)
C122 .036(3) .037(3) .042(3) -.004(3) .002(3) -.003(3)
C123 .060(4) .042(4) .068(5) -.005(3) .016(3) .005(3)
C124 .076(5) .045(4) .076(5) -.001(4) .003(4) .010(4)
C125 .070(5) .041(4) .081(5) .004(3) .004(4) -.017(4)
C126 .071(5) .045(4) .051(4) .005(3) .002(3) -.012(3)
C127 .050(4) .046(4) .041(4) .000(3) -.002(3) -.006(3)
O21 .032(2) .040(2) .045(2) .000(2) .003(2) .012(2)
O22 .037(2) .032(2) .044(2) -.001(2) .011(2) -.002(2)
O23 .038(2) .033(2) .059(3) .003(2) -.005(2) .001(2)
N21 .032(3) .042(3) .044(3) -.001(2) .008(2) .009(2)
N22 .044(3) .038(3) .039(3) .003(2) .009(2) .008(2)
N23 .034(3) .032(2) .035(3) .004(2) .002(2) .002(2)
N24 .031(2) .038(3) .037(3) .006(2) .004(2) .006(2)
C201 .032(3) .023(3) .039(3) .004(2) .005(2) -.004(2)
C202 .033(3) .030(3) .041(3) .004(2) .001(3) -.003(3)
C203 .058(4) .036(3) .038(3) .010(3) .001(3) .001(3)
C204 .052(4) .041(4) .053(4) .002(3) -.011(3) -.001(3)
C205 .033(3) .045(4) .054(4) -.002(3) -.004(3) .002(3)
C206 .032(3) .026(3) .049(4) .000(2) .000(3) -.005(3)
C207 .031(3) .043(4) .051(4) -.002(3) .006(3) -.002(3)
C208 .035(3) .065(4) .052(4) .008(3) .013(3) .023(3)
C209 .045(4) .056(4) .047(4) .010(3) .016(3) .019(3)
C210 .053(4) .050(4) .035(3) .001(3) .010(3) .000(3)
C211 .052(4) .034(3) .040(3) .003(3) .012(3) -.006(3)
C212 .033(3) .032(3) .038(3) -.003(2) .002(3) .005(3)
C213 .029(3) .033(3) .040(3) .003(2) .000(2) .005(3)
C214 .032(3) .035(3) .062(4) .001(3) .006(3) .010(3)
C215 .040(3) .050(4) .063(4) .006(3) .015(3) .029(3)
C216 .046(4) .061(4) .045(4) .012(3) .013(3) .022(3)
C217 .041(3) .052(4) .032(3) .009(3) .002(3) .007(3)
C218 .027(3) .039(3) .031(3) .003(2) -.001(2) .003(3)
C219 .049(4) .043(4) .038(3) .001(3) .000(3) .008(3)
C220 .045(3) .035(3) .046(4) .005(3) -.002(3) .008(3)
C221 .034(3) .031(3) .048(4) .003(2) .011(3) .007(3)
C222 .030(3) .036(3) .043(3) -.001(2) .007(3) .002(3)
C223 .036(3) .033(3) .050(4) .002(3) .011(3) .000(3)
C224 .048(4) .042(4) .066(5) -.005(3) .017(3) -.009(3)
C225 .044(4) .058(4) .058(4) -.010(3) .006(3) -.006(3)
C226 .034(3) .051(4) .052(4) -.007(3) .002(3) .011(3)
C227 .031(3) .035(3) .049(4) -.008(3) .007(3) .005(3)

loop_
_atom_site_label
_atom_site_fract_x
_atom_site_fract_y
_atom_site_fract_z
_atom_site_U_iso_or_equiv
_atom_site_thermal_displace_type
_atom_site_calc_flag
_atom_site_refinement_flags
_atom_site_occupancy
_atom_site_disorder_group
_atom_site_type_symbol
I1 -.25108(2) 1.49780(3) -.83662(2) .05020(13) Uani d . 1 . I
I2 .12115(2) .60267(3) .25947(2) .05127(13) Uani d . 1 . I
Sn1 -.36046(2) 1.31201(3) -.52791(2) .03717(12) Uani d . 1 . Sn
Sn2 .09886(2) 1.25243(2) -.56490(2) .03263(11) Uani d . 1 . Sn
O11 -.4378(2) 1.3246(3) -.6039(2) .0547(11) Uani d . 1 . O
O12 -.4111(2) 1.2901(3) -.4379(2) .0480(10) Uani d . 1 . O
O13 -.3728(2) 1.4441(3) -.5045(2) .0612(12) Uani d . 1 . O
N11 -.3837(2) 1.1694(3) -.5391(3) .0477(13) Uani d . 1 . N
N12 -.2611(2) 1.2144(3) -.5551(3) .0458(12) Uani d . 1 . N
N13 -.2836(2) 1.3307(3) -.4395(3) .0427(12) Uani d . 1 . N
N14 -.3181(2) 1.3603(3) -.6267(3) .0388(11) Uani d . 1 . N
C101 -.4897(3) 1.2778(6) -.6136(3) .056(2) Uani d D 1 . C
C102 -.5424(3) 1.3166(6) -.6528(4) .072(2) Uani d D 1 . C
H102 -.5401(3) 1.3760(6) -.6699(4) .086 Uiso calc R 1 . H
C103 -.5970(4) 1.2700(9) -.6668(5) .098(3) Uani d D 1 . C
H103 -.6315(4) 1.2966(9) -.6943(5) .118 Uiso calc R 1 . H
C104 -.6013(4) 1.1826(9) -.6399(5) .097(4) Uani d D 1 . C
H104 -.6394(4) 1.1515(9) -.6475(5) .117 Uiso calc R 1 . H
C105 -.5508(4) 1.1420(6) -.6026(4) .080(3) Uani d D 1 . C
H105 -.5539(4) 1.0825(6) -.5861(4) .096 Uiso calc R 1 . H
C106 -.4935(3) 1.1890(5) -.5886(4) .056(2) Uani d D 1 . C
C107 -.4413(3) 1.1400(5) -.5567(3) .059(2) Uani d . 1 . C
H107 -.4485(3) 1.0792(5) -.5468(3) .071 Uiso calc R 1 . H
C108 -.3346(3) 1.1064(5) -.5130(4) .064(2) Uani d . 1 . C
H10A -.3501(3) 1.0447(5) -.5180(4) .077 Uiso calc R 1 . H
H10B -.3209(3) 1.1175(5) -.4599(4) .077 Uiso calc R 1 . H
C109 -.2810(3) 1.1204(4) -.5609(4) .055(2) Uani d . 1 . C
H10C -.2460(3) 1.0811(4) -.5437(4) .065 Uiso calc R 1 . H
H10D -.2943(3) 1.1056(4) -.6134(4) .065 Uiso calc R 1 . H
C110 -.2135(3) 1.2276(5) -.4909(4) .059(2) Uani d . 1 . C
H11A -.1716(3) 1.2186(5) -.5072(4) .071 Uiso calc R 1 . H
H11B -.2198(3) 1.1839(5) -.4513(4) .071 Uiso calc R 1 . H
C111 -.2195(3) 1.3208(5) -.4612(4) .058(2) Uani d . 1 . C
H11C -.1891(3) 1.3305(5) -.4176(4) .069 Uiso calc R 1 . H
H11D -.2115(3) 1.3648(5) -.5000(4) .069 Uiso calc R 1 . H
C112 -.2919(3) 1.3614(4) -.3743(3) .049(2) Uani d . 1 . C
H112 -.2555(3) 1.3782(4) -.3443(3) .059 Uiso calc R 1 . H
C113 -.3501(3) 1.3735(4) -.3413(3) .0406(14) Uani d D 1 . C
C114 -.3498(3) 1.4199(4) -.2733(3) .054(2) Uani d D 1 . C
H114 -.3118(3) 1.4425(4) -.2505(3) .065 Uiso calc R 1 . H
C115 -.4036(3) 1.4334(5) -.2391(4) .059(2) Uani d D 1 . C
H115 -.4027(3) 1.4667(5) -.1943(4) .071 Uiso calc R 1 . H
C116 -.4586(3) 1.3981(5) -.2705(4) .059(2) Uani d D 1 . C
H116 -.4955(3) 1.4060(5) -.2466(4) .071 Uiso calc R 1 . H
C117 -.4604(3) 1.3516(5) -.3362(4) .058(2) Uani d D 1 . C
H117 -.4987(3) 1.3275(5) -.3565(4) .070 Uiso calc R 1 . H
C118 -.4063(3) 1.3382(4) -.3749(3) .0413(14) Uani d D 1 . C
C119 -.2384(3) 1.2484(4) -.6261(4) .052(2) Uani d . 1 . C
H11E -.2215(3) 1.1986(4) -.6539(4) .063 Uiso calc R 1 . H
H11F -.2048(3) 1.2921(4) -.6145(4) .063 Uiso calc R 1 . H
C120 -.2914(3) 1.2917(4) -.6733(3) .0452(15) Uani d . 1 . C
H12A -.2761(3) 1.3192(4) -.7180(3) .054 Uiso calc R 1 . H
H12B -.3232(3) 1.2470(4) -.6895(3) .054 Uiso calc R 1 . H
C121 -.3212(3) 1.4424(4) -.6508(3) .0403(14) Uani d . 1 . C
H121 -.3045(3) 1.4532(4) -.6969(3) .048 Uiso calc R 1 . H
C122 -.3469(2) 1.5184(4) -.6161(3) .0382(13) Uani d D 1 . C
C123 -.3464(3) 1.5999(4) -.6563(4) .056(2) Uani d D 1 . C
H123 -.3297(3) 1.6017(4) -.7032(4) .067 Uiso calc R 1 . H
C124 -.3702(3) 1.6767(5) -.6272(4) .066(2) Uani d D 1 . C
H124 -.3702(3) 1.7307(5) -.6542(4) .079 Uiso calc R 1 . H
C125 -.3944(3) 1.6739(5) -.5578(4) .064(2) Uani d D 1 . C
H125 -.4105(3) 1.7266(5) -.5380(4) .077 Uiso calc R 1 . H
C126 -.3951(3) 1.5962(4) -.5176(4) .056(2) Uani d D 1 . C
H126 -.4118(3) 1.5961(4) -.4706(4) .067 Uiso calc R 1 . H
C127 -.3714(3) 1.5164(4) -.5454(3) .0461(15) Uani d D 1 . C
O21 .1226(2) 1.1480(2) -.4937(2) .0389(9) Uani d . 1 . O
O22 .0225(2) 1.2729(2) -.5056(2) .0371(9) Uani d . 1 . O
O23 .1474(2) 1.3356(2) -.4889(2) .0436(10) Uani d . 1 . O
N21 .1944(2) 1.2358(3) -.5974(3) .0392(11) Uani d . 1 . N
N22 .1022(2) 1.2517(3) -.7164(3) .0403(11) Uani d . 1 . N
N23 .0408(2) 1.1449(3) -.6194(2) .0340(10) Uani d . 1 . N
N24 .0645(2) 1.3787(3) -.6160(2) .0353(11) Uani d . 1 . N
C201 .1774(2) 1.1335(3) -.4552(3) .0311(12) Uani d D 1 . C
C202 .1784(2) 1.0879(3) -.3861(3) .0350(13) Uani d D 1 . C
H202 .1407(2) 1.0684(3) -.3685(3) .042 Uiso calc R 1 . H
C203 .2336(3) 1.0715(4) -.3443(3) .0445(15) Uani d D 1 . C
H203 .2332(3) 1.0423(4) -.2977(3) .053 Uiso calc R 1 . H
C204 .2906(3) 1.0972(4) -.3694(4) .050(2) Uani d D 1 . C
H204 .3283(3) 1.0877(4) -.3395(4) .060 Uiso calc R 1 . H
C205 .2904(3) 1.1369(4) -.4389(3) .0444(15) Uani d D 1 . C
H205 .3287(3) 1.1509(4) -.4578(3) .053 Uiso calc R 1 . H
C206 .2344(2) 1.1571(3) -.4824(3) .0356(13) Uani d D 1 . C
C207 .2390(3) 1.2010(4) -.5531(3) .0417(14) Uani d . 1 . C
H207 .2793(3) 1.2050(4) -.5694(3) .050 Uiso calc R 1 . H
C208 .2096(3) 1.2751(5) -.6690(3) .050(2) Uani d . 1 . C
H20A .2534(3) 1.2631(5) -.6769(3) .060 Uiso calc R 1 . H
H20B .2035(3) 1.3402(5) -.6681(3) .060 Uiso calc R 1 . H
C209 .1682(3) 1.2351(4) -.7304(3) .049(2) Uani d . 1 . C
H20C .1759(3) 1.1705(4) -.7329(3) .058 Uiso calc R 1 . H
H20D .1768(3) 1.2618(4) -.7786(3) .058 Uiso calc R 1 . H
C210 .0605(3) 1.1799(4) -.7466(3) .0459(15) Uani d . 1 . C
H21A .0749(3) 1.1565(4) -.7934(3) .055 Uiso calc R 1 . H
H21B .0179(3) 1.2030(4) -.7574(3) .055 Uiso calc R 1 . H
C211 .0611(3) 1.1065(4) -.6886(3) .0416(14) Uani d . 1 . C
H21C .0329(3) 1.0579(4) -.7066(3) .050 Uiso calc R 1 . H
H21D .1034(3) 1.0818(4) -.6791(3) .050 Uiso calc R 1 . H
C212 -.0030(2) 1.1060(4) -.5870(3) .0343(13) Uani d . 1 . C
H212 -.0207(2) 1.0549(4) -.6113(3) .041 Uiso calc R 1 . H
C213 -.0283(2) 1.1312(4) -.5184(3) .0344(13) Uani d D 1 . C
C214 -.0703(2) 1.0699(4) -.4884(3) .0426(15) Uani d D 1 . C
H214 -.0804(2) 1.0164(4) -.5145(3) .051 Uiso calc R 1 . H
C215 -.0964(3) 1.0864(4) -.4231(4) .050(2) Uani d D 1 . C
H215 -.1237(3) 1.0445(4) -.4042(4) .060 Uiso calc R 1 . H
C216 -.0822(3) 1.1662(5) -.3844(4) .050(2) Uani d D 1 . C
H216 -.0997(3) 1.1780(5) -.3390(4) .060 Uiso calc R 1 . H
C217 -.0425(3) 1.2275(4) -.4129(3) .0421(14) Uani d D 1 . C
H217 -.0340(3) 1.2816(4) -.3869(3) .050 Uiso calc R 1 . H
C218 -.0144(2) 1.2112(4) -.4797(3) .0328(12) Uani d D 1 . C
C219 .0800(3) 1.3409(4) -.7438(3) .0440(14) Uani d . 1 . C
H21E .0606(3) 1.3361(4) -.7955(3) .053 Uiso calc R 1 . H
H21F .1153(3) 1.3826(4) -.7434(3) .053 Uiso calc R 1 . H
C220 .0329(3) 1.3750(4) -.6927(3) .0427(14) Uani d . 1 . C
H22A .0181(3) 1.4347(4) -.7088(3) .051 Uiso calc R 1 . H
H22B -.0032(3) 1.3345(4) -.6943(3) .051 Uiso calc R 1 . H
C221 .0633(2) 1.4539(4) -.5802(3) .0373(13) Uani d . 1 . C
H221 .0411(2) 1.5008(4) -.6056(3) .045 Uiso calc R 1 . H
C222 .0916(2) 1.4744(4) -.5064(3) .0361(13) Uani d D 1 . C
C223 .0784(2) 1.5582(4) -.4771(3) .0395(14) Uani d D 1 . C
H223 .0517(2) 1.5976(4) -.5059(3) .047 Uiso calc R 1 . H
C224 .1035(3) 1.5842(4) -.4073(4) .051(2) Uani d D 1 . C
H224 .0930(3) 1.6402(4) -.3877(4) .062 Uiso calc R 1 . H
C225 .1450(3) 1.5268(5) -.3652(4) .053(2) Uani d D 1 . C
H225 .1629(3) 1.5445(5) -.3175(4) .064 Uiso calc R 1 . H
C226 .1594(3) 1.4445(4) -.3939(3) .0459(15) Uani d D 1 . C
H226 .1879(3) 1.4071(4) -.3659(3) .055 Uiso calc R 1 . H
C227 .1322(2) 1.4152(4) -.4644(3) .0381(14) Uani d D 1 . C
N1S .5326(4) .9071(5) .3925(4) .095(2) Uiso d . 1 . N
C1S .4323(4) .8874(6) .3046(5) .087(3) Uiso d . 1 . C
H1S1 .4081(14) .837(3) .321(2) .130 Uiso calc R 1 . H
H1S2 .4435(4) .877(4) .2539(8) .130 Uiso calc R 1 . H
H1S3 .4075(14) .9417(16) .305(3) .130 Uiso calc R 1 . H
C2S .4884(4) .8974(5) .3547(5) .070(2) Uiso d . 1 . C

loop_
_atom_type_symbol
_atom_type_description
_atom_type_scat_dispersion_real
_atom_type_scat_dispersion_imag
_atom_type_scat_source
C C 0.0033 0.0016 'International Tables Vol C Tables 4.2.6.8 and 6.1.1.4'
H H 0.0000 0.0000 'International Tables Vol C Tables 4.2.6.8 and 6.1.1.4'
N N 0.0061 0.0033 'International Tables Vol C Tables 4.2.6.8 and 6.1.1.4'
O O 0.0106 0.0060 'International Tables Vol C Tables 4.2.6.8 and 6.1.1.4'
Sn Sn -0.6537 1.4246 'International Tables Vol C Tables 4.2.6.8 and 6.1.1.4'
I I -0.4742 1.8119 'International Tables Vol C Tables 4.2.6.8 and 6.1.1.4'

loop_
_geom_angle_atom_site_label_1
_geom_angle_atom_site_label_2
_geom_angle_atom_site_label_3
_geom_angle
_geom_angle_publ_flag
O13 Sn1 O12 84.5(2) y
O13 Sn1 O11 86.3(2) y
O12 Sn1 O11 94.5(2) y
O13 Sn1 N14 85.3(2) y
O12 Sn1 N14 168.2(2) y
O11 Sn1 N14 78.9(2) y
O13 Sn1 N11 157.8(2) y
O12 Sn1 N11 77.5(2) y
O11 Sn1 N11 82.2(2) y
N14 Sn1 N11 110.9(2) y
O13 Sn1 N13 80.4(2) y
O12 Sn1 N13 82.7(2) y
O11 Sn1 N13 166.6(2) y
N14 Sn1 N13 101.5(2) y
N11 Sn1 N13 109.8(2) y
O21 Sn2 O22 87.63(14) y
O21 Sn2 O23 88.1(2) y
O22 Sn2 O23 87.13(15) y
O21 Sn2 N24 165.6(2) y
O22 Sn2 N24 80.32(15) y
O23 Sn2 N24 83.6(2) y
O21 Sn2 N21 83.8(2) y
O22 Sn2 N21 164.0(2) y
O23 Sn2 N21 79.2(2) y
N24 Sn2 N21 106.0(2) y
O21 Sn2 N23 79.6(2) y
O22 Sn2 N23 83.70(15) y
O23 Sn2 N23 164.9(2) y
N24 Sn2 N23 106.6(2) y
N21 Sn2 N23 107.8(2) y
C101 O11 Sn1 131.7(4) ?
C118 O12 Sn1 124.8(3) ?
C127 O13 Sn1 132.4(4) ?
C107 N11 C108 119.8(6) ?
C107 N11 Sn1 122.9(5) ?
C108 N11 Sn1 116.4(4) ?
C109 N12 C110 111.0(5) ?
C109 N12 C119 112.4(5) ?
C110 N12 C119 111.0(5) ?
C112 N13 C111 119.0(5) ?
C112 N13 Sn1 123.0(4) ?
C111 N13 Sn1 117.2(4) ?
C121 N14 C120 118.8(5) ?
C121 N14 Sn1 124.6(4) ?
C120 N14 Sn1 116.1(4) ?
O11 C101 C102 119.0(7) ?
O11 C101 C106 122.1(6) ?
C102 C101 C106 118.9(7) ?
C103 C102 C101 121.4(9) ?
C102 C103 C104 119.7(9) ?
C105 C104 C103 120.6(8) ?
C104 C105 C106 120.4(9) ?
C101 C106 C107 123.4(6) ?
C101 C106 C105 119.0(7) ?
C107 C106 C105 117.3(8) ?
N11 C107 C106 128.0(7) ?
N11 C108 C109 107.2(5) ?
N12 C109 C108 108.9(5) ?
N12 C110 C111 108.8(5) ?
N13 C111 C110 107.3(5) ?
N13 C112 C113 127.9(5) ?
C114 C113 C118 119.7(5) ?
C114 C113 C112 118.8(5) ?
C118 C113 C112 121.5(5) ?
C115 C114 C113 121.4(6) ?
C116 C115 C114 119.6(6) ?
C117 C116 C115 120.4(6) ?
C116 C117 C118 122.1(6) ?
O12 C118 C113 124.4(5) ?
O12 C118 C117 118.8(5) ?
C113 C118 C117 116.7(5) ?
N12 C119 C120 109.6(5) ?
N14 C120 C119 107.3(5) ?
N14 C121 C122 128.1(5) ?
C127 C122 C123 119.6(5) ?
C127 C122 C121 124.1(5) ?
C123 C122 C121 116.3(5) ?
C124 C123 C122 120.3(6) ?
C123 C124 C125 119.6(6) ?
C126 C125 C124 121.2(6) ?
C125 C126 C127 120.8(6) ?
O13 C127 C126 118.3(6) ?
O13 C127 C122 123.3(5) ?
C126 C127 C122 118.4(6) ?
C201 O21 Sn2 127.3(3) ?
C218 O22 Sn2 127.3(3) ?
C227 O23 Sn2 129.7(3) ?
C207 N21 C208 118.8(5) ?
C207 N21 Sn2 122.8(4) ?
C208 N21 Sn2 118.0(3) ?
C210 N22 C209 112.2(5) ?
C210 N22 C219 111.5(5) ?
C209 N22 C219 112.2(4) ?
C212 N23 C211 119.3(5) ?
C212 N23 Sn2 122.5(4) ?
C211 N23 Sn2 117.3(3) ?
C221 N24 C220 117.6(5) ?
C221 N24 Sn2 124.1(4) ?
C220 N24 Sn2 117.7(3) ?
O21 C201 C206 122.8(5) ?
O21 C201 C202 118.5(4) ?
C206 C201 C202 118.6(5) ?
C203 C202 C201 120.7(5) ?
C202 C203 C204 121.3(6) ?
C205 C204 C203 118.5(6) ?
C204 C205 C206 121.7(5) ?
C201 C206 C205 119.1(5) ?
C201 C206 C207 123.4(5) ?
C205 C206 C207 117.5(5) ?
N21 C207 C206 128.0(5) ?
N21 C208 C209 108.6(5) ?
C208 C209 N22 109.2(5) ?
N22 C210 C211 108.1(5) ?
N23 C211 C210 108.1(4) ?
N23 C212 C213 127.9(5) ?
C218 C213 C214 118.5(5) ?
C218 C213 C212 124.4(5) ?
C214 C213 C212 117.1(5) ?
C215 C214 C213 122.0(6) ?
C214 C215 C216 119.4(5) ?
C217 C216 C215 119.9(6) ?
C216 C217 C218 121.6(6) ?
O22 C218 C213 122.0(5) ?
O22 C218 C217 119.4(5) ?
C213 C218 C217 118.5(5) ?
N22 C219 C220 108.5(5) ?
N24 C220 C219 107.2(4) ?
N24 C221 C222 127.9(5) ?
C223 C222 C227 120.0(5) ?
C223 C222 C221 116.9(5) ?
C227 C222 C221 123.1(5) ?
C224 C223 C222 121.2(6) ?
C223 C224 C225 119.6(6) ?
C226 C225 C224 119.9(6) ?
C225 C226 C227 121.4(6) ?
O23 C227 C222 123.3(5) ?
O23 C227 C226 118.7(5) ?
C222 C227 C226 117.9(5) ?
N1S C2S C1S 178.0(9) ?

loop_
_geom_bond_atom_site_label_1
_geom_bond_atom_site_label_2
_geom_bond_site_symmetry_2
_geom_bond_distance
_geom_bond_publ_flag
Sn1 O13 . 2.036(4) y
Sn1 O12 . 2.045(4) y
Sn1 O11 . 2.055(4) y
Sn1 N14 . 2.177(5) y
Sn1 N11 . 2.191(5) y
Sn1 N13 . 2.196(5) y
Sn2 O21 . 2.046(4) y
Sn2 O22 . 2.051(3) y
Sn2 O23 . 2.052(4) y
Sn2 N24 . 2.191(4) y
Sn2 N21 . 2.193(4) y
Sn2 N23 . 2.204(4) y
O11 C101 . 1.314(7) ?
O12 C118 . 1.330(7) ?
O13 C127 . 1.305(7) ?
N11 C107 . 1.323(8) ?
N11 C108 . 1.456(8) ?
N12 C109 . 1.467(8) ?
N12 C110 . 1.479(8) ?
N12 C119 . 1.487(8) ?
N13 C112 . 1.278(7) ?
N13 C111 . 1.471(7) ?
N14 C121 . 1.298(7) ?
N14 C120 . 1.467(7) ?
C101 C102 . 1.400(9) ?
C101 C106 . 1.403(10) ?
C102 C103 . 1.367(12) ?
C103 C104 . 1.394(14) ?
C104 C105 . 1.363(13) ?
C105 C106 . 1.417(10) ?
C106 C107 . 1.413(10) ?
C108 C109 . 1.509(9) ?
C110 C111 . 1.497(9) ?
C112 C113 . 1.439(8) ?
C113 C114 . 1.397(8) ?
C113 C118 . 1.401(8) ?
C114 C115 . 1.368(9) ?
C115 C116 . 1.367(9) ?
C116 C117 . 1.359(9) ?
C117 C118 . 1.417(8) ?
C119 C120 . 1.500(9) ?
C121 C122 . 1.427(8) ?
C122 C127 . 1.408(8) ?
C122 C123 . 1.412(8) ?
C123 C124 . 1.375(9) ?
C124 C125 . 1.385(10) ?
C125 C126 . 1.365(10) ?
C126 C127 . 1.403(8) ?
O21 C201 . 1.326(6) ?
O22 C218 . 1.324(6) ?
O23 C227 . 1.317(7) ?
N21 C207 . 1.294(7) ?
N21 C208 . 1.470(7) ?
N22 C210 . 1.468(7) ?
N22 C209 . 1.480(7) ?
N22 C219 . 1.482(7) ?
N23 C212 . 1.285(6) ?
N23 C211 . 1.463(7) ?
N24 C221 . 1.292(7) ?
N24 C220 . 1.475(7) ?
C201 C206 . 1.401(7) ?
C201 C202 . 1.407(7) ?
C202 C203 . 1.365(8) ?
C203 C204 . 1.393(8) ?
C204 C205 . 1.375(8) ?
C205 C206 . 1.404(7) ?
C206 C207 . 1.434(8) ?
C208 C209 . 1.474(9) ?
C210 C211 . 1.506(8) ?
C212 C213 . 1.433(7) ?
C213 C218 . 1.399(8) ?
C213 C214 . 1.421(7) ?
C214 C215 . 1.359(8) ?
C215 C216 . 1.396(9) ?
C216 C217 . 1.378(8) ?
C217 C218 . 1.406(7) ?
C219 C220 . 1.509(8) ?
C221 C222 . 1.434(8) ?
C222 C223 . 1.394(8) ?
C222 C227 . 1.408(8) ?
C223 C224 . 1.369(9) ?
C224 C225 . 1.405(9) ?
C225 C226 . 1.375(9) ?
C226 C227 . 1.409(8) ?
N1S C2S . 1.123(9) ?
C1S C2S . 1.443(11) ?

loop_
_geom_torsion_atom_site_label_1
_geom_torsion_atom_site_label_2
_geom_torsion_atom_site_label_3
_geom_torsion_atom_site_label_4
_geom_torsion
_geom_torsion_publ_flag
O13 Sn1 O11 C101 -128.0(5) ?
O12 Sn1 O11 C101 -43.8(5) ?
N14 Sn1 O11 C101 146.1(6) ?
N11 Sn1 O11 C101 32.9(5) ?
N13 Sn1 O11 C101 -121.2(8) ?
O13 Sn1 O12 C118 -38.5(5) ?
O11 Sn1 O12 C118 -124.4(5) ?
N14 Sn1 O12 C118 -69.2(9) ?
N11 Sn1 O12 C118 154.6(5) ?
N13 Sn1 O12 C118 42.4(4) ?
O12 Sn1 O13 C127 -157.1(6) ?
O11 Sn1 O13 C127 -62.2(6) ?
N14 Sn1 O13 C127 16.9(6) ?
N11 Sn1 O13 C127 -121.1(6) ?
N13 Sn1 O13 C127 119.4(6) ?
O13 Sn1 N11 C107 31.7(8) ?
O12 Sn1 N11 C107 68.6(5) ?
O11 Sn1 N11 C107 -27.8(5) ?
N14 Sn1 N11 C107 -102.7(5) ?
N13 Sn1 N11 C107 146.0(5) ?
O13 Sn1 N11 C108 -137.5(5) ?
O12 Sn1 N11 C108 -100.7(4) ?
O11 Sn1 N11 C108 162.9(4) ?
N14 Sn1 N11 C108 88.1(4) ?
N13 Sn1 N11 C108 -23.3(5) ?
O13 Sn1 N13 C112 55.0(5) ?
O12 Sn1 N13 C112 -30.7(5) ?
O11 Sn1 N13 C112 48.1(10) ?
N14 Sn1 N13 C112 138.1(5) ?
N11 Sn1 N13 C112 -104.6(5) ?
O13 Sn1 N13 C111 -115.0(5) ?
O12 Sn1 N13 C111 159.4(5) ?
O11 Sn1 N13 C111 -121.9(7) ?
N14 Sn1 N13 C111 -31.8(5) ?
N11 Sn1 N13 C111 85.5(5) ?
O13 Sn1 N14 C121 -12.2(5) ?
O12 Sn1 N14 C121 18.4(11) ?
O11 Sn1 N14 C121 74.9(5) ?
N11 Sn1 N14 C121 152.0(4) ?
N13 Sn1 N14 C121 -91.4(5) ?
O13 Sn1 N14 C120 175.8(4) ?
O12 Sn1 N14 C120 -153.6(7) ?
O11 Sn1 N14 C120 -97.0(4) ?
N11 Sn1 N14 C120 -19.9(4) ?
N13 Sn1 N14 C120 96.7(4) ?
Sn1 O11 C101 C102 159.8(4) y
Sn1 O11 C101 C106 -22.7(9) y
O11 C101 C102 C103 177.8(6) ?
C106 C101 C102 C103 0.2(9) ?
C101 C102 C103 C104 1.7(11) ?
C102 C103 C104 C105 -2.8(13) ?
C103 C104 C105 C106 2.0(11) ?
O11 C101 C106 C107 -5.4(9) ?
C102 C101 C106 C107 172.1(6) ?
O11 C101 C106 C105 -178.6(5) ?
C102 C101 C106 C105 -1.0(9) ?
C104 C105 C106 C101 -0.1(10) ?
C104 C105 C106 C107 -173.6(6) ?
C108 N11 C107 C106 -174.3(6) ?
Sn1 N11 C107 C106 16.8(9) y
C101 C106 C107 N11 6.5(10) ?
C105 C106 C107 N11 179.8(6) ?
C107 N11 C108 C109 127.8(6) ?
Sn1 N11 C108 C109 -62.6(6) y
C110 N12 C109 C108 88.2(6) ?
C119 N12 C109 C108 -146.9(5) ?
N11 C108 C109 N12 57.0(7) ?
C109 N12 C110 C111 -149.9(5) ?
C119 N12 C110 C111 84.4(6) ?
C112 N13 C111 C110 129.8(6) ?
Sn1 N13 C111 C110 -59.9(6) y
N12 C110 C111 N13 58.2(7) ?
C111 N13 C112 C113 -177.8(6) ?
Sn1 N13 C112 C113 12.5(10) y
N13 C112 C113 C114 -171.1(6) ?
N13 C112 C113 C118 10.3(11) ?
C118 C113 C114 C115 -1.2(9) ?
C112 C113 C114 C115 -179.9(6) ?
C113 C114 C115 C116 2.3(10) ?
C114 C115 C116 C117 -1.4(11) ?
C115 C116 C117 C118 -0.5(11) ?
Sn1 O12 C118 C113 -36.6(8) y
Sn1 O12 C118 C117 146.7(5) y
C114 C113 C118 O12 -177.3(6) ?
C112 C113 C118 O12 1.3(9) ?
C114 C113 C118 C117 -0.6(9) ?
C112 C113 C118 C117 178.0(6) ?
C116 C117 C118 O12 178.4(6) ?
C116 C117 C118 C113 1.5(10) ?
C109 N12 C119 C120 92.9(6) ?
C110 N12 C119 C120 -142.2(5) ?
C121 N14 C120 C119 123.7(6) ?
Sn1 N14 C120 C119 -63.9(5) y
N12 C119 C120 N14 54.7(6) ?
C120 N14 C121 C122 177.8(5) ?
Sn1 N14 C121 C122 6.1(8) y
N14 C121 C122 C127 3.1(9) ?
N14 C121 C122 C123 -177.7(6) ?
C127 C122 C123 C124 -0.7(9) ?
C121 C122 C123 C124 -180.0(6) ?
C122 C123 C124 C125 0.5(10) ?
C123 C124 C125 C126 -0.2(11) ?
C124 C125 C126 C127 0.0(11) ?
Sn1 O13 C127 C126 166.3(5) y
Sn1 O13 C127 C122 -14.0(9) y
C125 C126 C127 O13 179.5(6) ?
C125 C126 C127 C122 -0.2(10) ?
C123 C122 C127 O13 -179.1(6) ?
C121 C122 C127 O13 0.1(9) ?
C123 C122 C127 C126 0.6(8) ?
C121 C122 C127 C126 179.8(6) ?
O22 Sn2 O21 C201 -128.4(4) ?
O23 Sn2 O21 C201 -41.2(4) ?
N24 Sn2 O21 C201 -95.5(7) ?
N21 Sn2 O21 C201 38.1(4) ?
N23 Sn2 O21 C201 147.6(4) ?
O21 Sn2 O22 C218 -41.2(4) ?
O23 Sn2 O22 C218 -129.4(4) ?
N24 Sn2 O22 C218 146.7(4) ?
N21 Sn2 O22 C218 -98.6(7) ?
N23 Sn2 O22 C218 38.6(4) ?
O21 Sn2 O23 C227 -136.5(4) ?
O22 Sn2 O23 C227 -48.8(4) ?
N24 Sn2 O23 C227 31.8(4) ?
N21 Sn2 O23 C227 139.4(5) ?
N23 Sn2 O23 C227 -101.5(7) ?
O21 Sn2 N21 C207 -25.3(4) ?
O22 Sn2 N21 C207 32.5(9) ?
O23 Sn2 N21 C207 63.9(5) ?
N24 Sn2 N21 C207 143.9(4) ?
N23 Sn2 N21 C207 -102.3(5) ?
O21 Sn2 N21 C208 161.7(4) ?
O22 Sn2 N21 C208 -140.4(5) ?
O23 Sn2 N21 C208 -109.1(4) ?
N24 Sn2 N21 C208 -29.0(5) ?
N23 Sn2 N21 C208 84.8(4) ?
O21 Sn2 N23 C212 63.2(4) ?
O22 Sn2 N23 C212 -25.6(4) ?
O23 Sn2 N23 C212 27.5(8) ?
N24 Sn2 N23 C212 -103.5(4) ?
N21 Sn2 N23 C212 143.1(4) ?
O21 Sn2 N23 C211 -105.4(4) ?
O22 Sn2 N23 C211 165.9(4) ?
O23 Sn2 N23 C211 -141.1(5) ?
N24 Sn2 N23 C211 88.0(4) ?
N21 Sn2 N23 C211 -25.4(4) ?
O21 Sn2 N24 C221 31.8(9) ?
O22 Sn2 N24 C221 65.2(4) ?
O23 Sn2 N24 C221 -23.0(4) ?
N21 Sn2 N24 C221 -99.8(4) ?
N23 Sn2 N24 C221 145.6(4) ?
O21 Sn2 N24 C220 -139.4(6) ?
O22 Sn2 N24 C220 -106.0(4) ?
O23 Sn2 N24 C220 165.8(4) ?
N21 Sn2 N24 C220 89.0(4) ?
N23 Sn2 N24 C220 -25.6(4) ?
Sn2 O21 C201 C206 -33.5(7) y
Sn2 O21 C201 C202 150.3(4) y
O21 C201 C202 C203 -179.9(5) ?
C206 C201 C202 C203 3.7(7) ?
C201 C202 C203 C204 -1.7(8) ?
C202 C203 C204 C205 -2.3(9) ?
C203 C204 C205 C206 4.2(9) ?
O21 C201 C206 C205 -178.1(5) ?
C202 C201 C206 C205 -1.9(7) ?
O21 C201 C206 C207 1.7(8) ?
C202 C201 C206 C207 177.9(5) ?
C204 C205 C206 C201 -2.1(8) ?
C204 C205 C206 C207 178.1(6) ?
C208 N21 C207 C206 -178.0(6) ?
Sn2 N21 C207 C206 9.1(8) ?
C201 C206 C207 N21 9.9(9) ?
C205 C206 C207 N21 -170.4(6) ?
C207 N21 C208 C209 127.2(6) ?
Sn2 N21 C208 C209 -59.6(6) y
N21 C208 C209 N22 57.9(6) ?
C210 N22 C209 C208 -149.3(5) ?
C219 N22 C209 C208 84.2(6) ?
C209 N22 C210 C211 85.3(5) ?
C219 N22 C210 C211 -147.9(5) ?
C212 N23 C211 C210 129.1(5) ?
Sn2 N23 C211 C210 -62.0(5) y
N22 C210 C211 N23 58.4(6) ?
C211 N23 C212 C213 178.1(5) ?
Sn2 N23 C212 C213 9.7(7) y
N23 C212 C213 C218 9.0(9) ?
N23 C212 C213 C214 -171.0(5) ?
C218 C213 C214 C215 -0.9(8) ?
C212 C213 C214 C215 179.1(5) ?
C213 C214 C215 C216 0.6(8) ?
C214 C215 C216 C217 0.5(8) ?
C215 C216 C217 C218 -1.4(8) ?
Sn2 O22 C218 C213 -34.2(7) y
Sn2 O22 C218 C217 148.3(4) y
C214 C213 C218 O22 -177.5(5) ?
C212 C213 C218 O22 2.5(8) ?
C214 C213 C218 C217 0.1(7) ?
C212 C213 C218 C217 -180.0(5) ?
C216 C217 C218 O22 178.8(5) ?
C216 C217 C218 C213 1.1(8) ?
C210 N22 C219 C220 85.5(6) ?
C209 N22 C219 C220 -147.6(5) ?
C221 N24 C220 C219 126.0(5) ?
Sn2 N24 C220 C219 -62.2(5) ?
N22 C219 C220 N24 58.4(6) ?
C220 N24 C221 C222 -178.4(5) ?
Sn2 N24 C221 C222 10.4(8) y
N24 C221 C222 C223 -173.8(5) ?
N24 C221 C222 C227 7.5(9) ?
C227 C222 C223 C224 -0.9(8) ?
C221 C222 C223 C224 -179.6(5) ?
C222 C223 C224 C225 2.1(8) ?
C223 C224 C225 C226 -0.9(9) ?
C224 C225 C226 C227 -1.5(9) ?
Sn2 O23 C227 C222 -26.3(7) y
Sn2 O23 C227 C226 156.0(4) y
C223 C222 C227 O23 -179.2(5) ?
C221 C222 C227 O23 -0.5(8) ?
C223 C222 C227 C226 -1.5(8) ?
C221 C222 C227 C226 177.2(5) ?
C225 C226 C227 O23 -179.6(5) ?
C225 C226 C227 C222 2.6(8) ?
